data_4074982
loop_
_publ_author_name
'Hevia, Eva'
'Henderson, Kenneth W.'
'Kennedy, Alan R.'
'Mulvey, Robert E.'

_publ_section_title
;
 Synthesis and Characterization of New Mixed-Metal Sodium&#x2212;Magnesium
 Enolates Derived from 2,4,6-Trimethylacetophenone&#x2020;
;
_journal_issue 7
_journal_name_full Organometallics
_journal_page_first 1778
_journal_paper_doi 10.1021/om051076c
_journal_volume 25
_journal_year 2006
_chemical_formula_sum 'C56 H84 Mg N4 Na2 O4'
_chemical_formula_weight 947.56
_chemical_name_systematic
;
 ?
;
_space_group_IT_number 61
_symmetry_cell_setting orthorhombic
_symmetry_space_group_name_Hall '-P 2ac 2ab'
_symmetry_space_group_name_H-M 'P b c a'
_atom_sites_solution_hydrogens geom
_atom_sites_solution_primary direct
_atom_sites_solution_secondary difmap
_audit_creation_method SHELXL-97
_cell_angle_alpha 90.00
_cell_angle_beta 90.00
_cell_angle_gamma 90.00
_cell_formula_units_Z 8
_cell_length_a 16.8170(3)
_cell_length_b 18.4174(3)
_cell_length_c 37.6423(6)
_cell_measurement_reflns_used 9449
_cell_measurement_temperature 123(2)
_cell_measurement_theta_max 24.11
_cell_measurement_theta_min 0.41
_cell_volume 11658.8(3)
_computing_data_collection 'Denzo & Collect'
_computing_structure_refinement 'SHELXL-97 (Sheldrick, 1997)'
_diffrn_ambient_temperature 123(2)
_diffrn_measured_fraction_theta_full 0.985
_diffrn_measured_fraction_theta_max 0.985
_diffrn_measurement_device_type 'Nonius Kappa CCD'
_diffrn_measurement_method 'omega scans'
_diffrn_radiation_monochromator graphite
_diffrn_radiation_source 'fine-focus sealed tube'
_diffrn_radiation_type MoK\a
_diffrn_radiation_wavelength 0.71073
_diffrn_reflns_av_R_equivalents 0.0893
_diffrn_reflns_av_sigmaI/netI 0.1148
_diffrn_reflns_limit_h_max 18
_diffrn_reflns_limit_h_min -19
_diffrn_reflns_limit_k_max 21
_diffrn_reflns_limit_k_min -21
_diffrn_reflns_limit_l_max 43
_diffrn_reflns_limit_l_min -43
_diffrn_reflns_number 16944
_diffrn_reflns_theta_full 24.11
_diffrn_reflns_theta_max 24.11
_diffrn_reflns_theta_min 1.62
_exptl_absorpt_coefficient_mu 0.089
_exptl_absorpt_correction_type none
_exptl_crystal_colour colourless
_exptl_crystal_density_diffrn 1.080
_exptl_crystal_density_method 'not measured'
_exptl_crystal_description 'elongated plate'
_exptl_crystal_F_000 4112
_exptl_crystal_size_max 0.5
_exptl_crystal_size_mid 0.18
_exptl_crystal_size_min 0.05
_refine_diff_density_max 0.351
_refine_diff_density_min -0.217
_refine_diff_density_rms 0.044
_refine_ls_extinction_method none
_refine_ls_goodness_of_fit_ref 1.011
_refine_ls_hydrogen_treatment constr
_refine_ls_matrix_type full
_refine_ls_number_parameters 624
_refine_ls_number_reflns 9129
_refine_ls_number_restraints 0
_refine_ls_restrained_S_all 1.011
_refine_ls_R_factor_all 0.1598
_refine_ls_R_factor_gt 0.0668
_refine_ls_shift/su_max 0.001
_refine_ls_shift/su_mean 0.000
_refine_ls_structure_factor_coef Fsqd
_refine_ls_weighting_details 'calc w=1/[\s^2^(Fo^2^)+(0.0485P)^2^+9.4109P] where P=(Fo^2^+2Fc^2^)/3'
_refine_ls_weighting_scheme calc
_refine_ls_wR_factor_gt 0.1188
_refine_ls_wR_factor_ref 0.1488
_reflns_number_gt 4768
_reflns_number_total 9129
_reflns_threshold_expression I>2\s(I)
_cod_data_source_file om051076csi20051216_120730.cif
_cod_data_source_block grem180
_cod_original_sg_symbol_H-M Pbca
_cod_database_code 4074982

loop_
_symmetry_equiv_pos_as_xyz
'x, y, z'
'-x+1/2, -y, z+1/2'
'x+1/2, -y+1/2, -z'
'-x, y+1/2, -z+1/2'
'-x, -y, -z'
'x-1/2, y, -z-1/2'
'-x-1/2, y-1/2, z'
'x, -y-1/2, z-1/2'

loop_
_atom_site_label
_atom_site_type_symbol
_atom_site_fract_x
_atom_site_fract_y
_atom_site_fract_z
_atom_site_U_iso_or_equiv
_atom_site_adp_type
_atom_site_occupancy
_atom_site_symmetry_multiplicity
_atom_site_calc_flag
_atom_site_refinement_flags
Mg1 Mg 0.04792(6) 0.13292(6) 0.12285(3) 0.0307(3) Uani 1 1 d .
Na1 Na -0.07348(8) 0.08270(7) 0.18032(3) 0.0383(4) Uani 1 1 d .
Na2 Na 0.17861(8) 0.14815(7) 0.06635(3) 0.0438(4) Uani 1 1 d .
O1 O -0.02859(13) 0.05304(11) 0.12543(5) 0.0345(6) Uani 1 1 d .
O2 O 0.00674(13) 0.17695(11) 0.16597(5) 0.0335(6) Uani 1 1 d .
O3 O 0.15991(13) 0.10389(11) 0.12143(6) 0.0339(6) Uani 1 1 d .
O4 O 0.05569(13) 0.18842(11) 0.07871(6) 0.0334(6) Uani 1 1 d .
N1 N -0.20364(17) 0.07761(17) 0.21123(8) 0.0453(8) Uani 1 1 d .
N2 N -0.05785(18) -0.00725(16) 0.22940(8) 0.0458(8) Uani 1 1 d .
N3 N 0.2385(2) 0.06049(19) 0.02481(9) 0.0580(10) Uani 1 1 d .
N4 N 0.2817(2) 0.2164(2) 0.03614(9) 0.0602(10) Uani 1 1 d .
C1 C -0.0045(3) 0.0148(2) 0.06622(10) 0.0650(13) Uani 1 1 d .
H1A H 0.0229 0.0584 0.0605 0.078 Uiso 1 1 calc R
H1B H -0.0109 -0.0219 0.0487 0.078 Uiso 1 1 calc R
C2 C -0.0341(2) 0.00519(19) 0.09882(10) 0.0408(10) Uani 1 1 d .
C3 C -0.0786(2) -0.06404(18) 0.10663(8) 0.0350(9) Uani 1 1 d .
C4 C -0.1608(2) -0.0654(2) 0.10282(9) 0.0420(10) Uani 1 1 d .
C5 C -0.2006(2) -0.1314(2) 0.10680(10) 0.0554(11) Uani 1 1 d .
H5 H -0.2565 -0.1328 0.1034 0.066 Uiso 1 1 calc R
C6 C -0.1618(3) -0.1943(2) 0.11544(11) 0.0611(12) Uani 1 1 d .
C7 C -0.0807(3) -0.1912(2) 0.12081(10) 0.0524(11) Uani 1 1 d .
H7 H -0.0532 -0.2339 0.1279 0.063 Uiso 1 1 calc R
C8 C -0.0377(2) -0.1267(2) 0.11605(9) 0.0415(10) Uani 1 1 d .
C9 C -0.2072(2) 0.0026(2) 0.09439(10) 0.0617(12) Uani 1 1 d .
H9A H -0.2127 0.0320 0.1159 0.093 Uiso 1 1 calc R
H9B H -0.2600 -0.0107 0.0855 0.093 Uiso 1 1 calc R
H9C H -0.1790 0.0306 0.0762 0.093 Uiso 1 1 calc R
C10 C -0.2071(3) -0.2664(2) 0.11917(16) 0.109(2) Uani 1 1 d .
H10A H -0.1704 -0.3044 0.1271 0.164 Uiso 1 1 calc R
H10B H -0.2298 -0.2799 0.0962 0.164 Uiso 1 1 calc R
H10C H -0.2498 -0.2607 0.1366 0.164 Uiso 1 1 calc R
C11 C 0.0509(2) -0.1256(2) 0.12062(11) 0.0640(12) Uani 1 1 d .
H11A H 0.0764 -0.1214 0.0973 0.096 Uiso 1 1 calc R
H11B H 0.0682 -0.1707 0.1321 0.096 Uiso 1 1 calc R
H11C H 0.0661 -0.0841 0.1354 0.096 Uiso 1 1 calc R
C12 C 0.0897(2) 0.2800(2) 0.17064(11) 0.0554(12) Uani 1 1 d .
H12A H 0.1249 0.2625 0.1528 0.066 Uiso 1 1 calc R
H12B H 0.0998 0.3254 0.1818 0.066 Uiso 1 1 calc R
C13 C 0.0267(2) 0.24129(19) 0.17987(9) 0.0333(9) Uani 1 1 d .
C14 C -0.0302(2) 0.26924(17) 0.20714(9) 0.0302(9) Uani 1 1 d .
C15 C -0.0953(2) 0.31076(18) 0.19613(9) 0.0328(9) Uani 1 1 d .
C16 C -0.1495(2) 0.33496(18) 0.22121(11) 0.0433(10) Uani 1 1 d .
H16 H -0.1941 0.3625 0.2136 0.052 Uiso 1 1 calc R
C17 C -0.1403(3) 0.31997(19) 0.25712(11) 0.0509(11) Uani 1 1 d .
C18 C -0.0751(3) 0.2800(2) 0.26738(10) 0.0525(11) Uani 1 1 d .
H18 H -0.0674 0.2701 0.2919 0.063 Uiso 1 1 calc R
C19 C -0.0202(2) 0.25367(18) 0.24313(10) 0.0392(10) Uani 1 1 d .
C20 C -0.1059(2) 0.3302(2) 0.15756(9) 0.0529(11) Uani 1 1 d .
H20A H -0.1579 0.3532 0.1542 0.079 Uiso 1 1 calc R
H20B H -0.1028 0.2862 0.1431 0.079 Uiso 1 1 calc R
H20C H -0.0639 0.3641 0.1503 0.079 Uiso 1 1 calc R
C21 C -0.2004(3) 0.3472(2) 0.28427(12) 0.0853(17) Uani 1 1 d .
H21A H -0.2453 0.3134 0.2855 0.128 Uiso 1 1 calc R
H21B H -0.2197 0.3953 0.2771 0.128 Uiso 1 1 calc R
H21C H -0.1750 0.3506 0.3076 0.128 Uiso 1 1 calc R
C22 C 0.0512(2) 0.2105(2) 0.25585(10) 0.0612(12) Uani 1 1 d .
H22A H 0.0615 0.1706 0.2393 0.092 Uiso 1 1 calc R
H22B H 0.0402 0.1908 0.2795 0.092 Uiso 1 1 calc R
H22C H 0.0978 0.2423 0.2570 0.092 Uiso 1 1 calc R
C23 C 0.1560(2) 0.0374(2) 0.17484(10) 0.0633(13) Uani 1 1 d .
H23A H 0.0999 0.0424 0.1765 0.076 Uiso 1 1 calc R
H23B H 0.1844 0.0116 0.1926 0.076 Uiso 1 1 calc R
C24 C 0.1950(2) 0.0668(2) 0.14751(10) 0.0376(9) Uani 1 1 d .
C25 C 0.2842(2) 0.0600(2) 0.14583(8) 0.0362(9) Uani 1 1 d .
C26 C 0.3216(2) -0.0068(2) 0.14046(8) 0.0363(9) Uani 1 1 d .
C27 C 0.4045(2) -0.0107(2) 0.14158(9) 0.0418(10) Uani 1 1 d .
H27 H 0.4295 -0.0565 0.1383 0.050 Uiso 1 1 calc R
C28 C 0.4509(2) 0.0490(3) 0.14717(9) 0.0458(10) Uani 1 1 d .
C29 C 0.4129(3) 0.1151(2) 0.15143(10) 0.0558(12) Uani 1 1 d .
H29 H 0.4443 0.1575 0.1548 0.067 Uiso 1 1 calc R
C30 C 0.3301(2) 0.1220(2) 0.15096(9) 0.0477(11) Uani 1 1 d .
C31 C 0.2759(2) -0.07576(19) 0.13275(10) 0.0489(11) Uani 1 1 d .
H31A H 0.2739 -0.1058 0.1542 0.073 Uiso 1 1 calc R
H31B H 0.3025 -0.1027 0.1137 0.073 Uiso 1 1 calc R
H31C H 0.2217 -0.0635 0.1253 0.073 Uiso 1 1 calc R
C32 C 0.5405(2) 0.0436(3) 0.14906(10) 0.0664(13) Uani 1 1 d .
H32A H 0.5559 0.0185 0.1710 0.100 Uiso 1 1 calc R
H32B H 0.5636 0.0925 0.1489 0.100 Uiso 1 1 calc R
H32C H 0.5602 0.0163 0.1285 0.100 Uiso 1 1 calc R
C33 C 0.2916(3) 0.1951(2) 0.15711(13) 0.0754(14) Uani 1 1 d .
H33A H 0.2641 0.2105 0.1354 0.113 Uiso 1 1 calc R
H33B H 0.3326 0.2308 0.1632 0.113 Uiso 1 1 calc R
H33C H 0.2533 0.1913 0.1766 0.113 Uiso 1 1 calc R
C34 C -0.0818(2) 0.2087(2) 0.07074(10) 0.0499(11) Uani 1 1 d .
H34A H -0.0949 0.1771 0.0898 0.060 Uiso 1 1 calc R
H34B H -0.1228 0.2326 0.0579 0.060 Uiso 1 1 calc R
C35 C -0.0061(2) 0.21966(18) 0.06206(9) 0.0333(9) Uani 1 1 d .
C36 C 0.01584(19) 0.26961(19) 0.03203(9) 0.0328(9) Uani 1 1 d .
C37 C 0.0203(2) 0.3444(2) 0.03749(9) 0.0383(9) Uani 1 1 d .
C38 C 0.0391(2) 0.3898(2) 0.00916(10) 0.0475(11) Uani 1 1 d .
H38 H 0.0423 0.4407 0.0131 0.057 Uiso 1 1 calc R
C39 C 0.0533(2) 0.3632(2) -0.02454(10) 0.0478(10) Uani 1 1 d .
C40 C 0.0493(2) 0.2890(2) -0.02957(10) 0.0449(10) Uani 1 1 d .
H40 H 0.0596 0.2697 -0.0525 0.054 Uiso 1 1 calc R
C41 C 0.0305(2) 0.2414(2) -0.00177(10) 0.0386(9) Uani 1 1 d .
C42 C 0.0045(3) 0.3766(2) 0.07331(9) 0.0614(12) Uani 1 1 d .
H42A H -0.0531 0.3792 0.0773 0.092 Uiso 1 1 calc R
H42B H 0.0272 0.4256 0.0744 0.092 Uiso 1 1 calc R
H42C H 0.0289 0.3462 0.0917 0.092 Uiso 1 1 calc R
C43 C 0.0718(3) 0.4139(2) -0.05540(10) 0.0735(14) Uani 1 1 d .
H43A H 0.1212 0.3984 -0.0669 0.110 Uiso 1 1 calc R
H43B H 0.0779 0.4636 -0.0465 0.110 Uiso 1 1 calc R
H43C H 0.0281 0.4123 -0.0726 0.110 Uiso 1 1 calc R
C44 C 0.0262(2) 0.1611(2) -0.00890(10) 0.0552(11) Uani 1 1 d .
H44A H 0.0670 0.1360 0.0051 0.083 Uiso 1 1 calc R
H44B H 0.0352 0.1520 -0.0342 0.083 Uiso 1 1 calc R
H44C H -0.0265 0.1429 -0.0022 0.083 Uiso 1 1 calc R
C45 C -0.2762(3) 0.0722(3) 0.19022(12) 0.0942(18) Uani 1 1 d .
H45A H -0.3222 0.0687 0.2061 0.141 Uiso 1 1 calc R
H45B H -0.2737 0.0288 0.1752 0.141 Uiso 1 1 calc R
H45C H -0.2815 0.1154 0.1752 0.141 Uiso 1 1 calc R
C46 C -0.2051(3) 0.1442(2) 0.23133(15) 0.0993(19) Uani 1 1 d .
H46A H -0.2507 0.1438 0.2476 0.149 Uiso 1 1 calc R
H46B H -0.2099 0.1855 0.2150 0.149 Uiso 1 1 calc R
H46C H -0.1559 0.1487 0.2450 0.149 Uiso 1 1 calc R
C47 C -0.2020(3) 0.0143(3) 0.23466(12) 0.0776(15) Uani 1 1 d .
H47A H -0.2155 -0.0291 0.2204 0.093 Uiso 1 1 calc R
H47B H -0.2442 0.0203 0.2528 0.093 Uiso 1 1 calc R
C48 C -0.1268(3) 0.0006(3) 0.25298(12) 0.0760(15) Uani 1 1 d .
H48A H -0.1323 -0.0443 0.2672 0.091 Uiso 1 1 calc R
H48B H -0.1165 0.0411 0.2696 0.091 Uiso 1 1 calc R
C49 C -0.0615(3) -0.0744(2) 0.20895(12) 0.0827(15) Uani 1 1 d .
H49A H -0.0123 -0.0800 0.1952 0.124 Uiso 1 1 calc R
H49B H -0.1070 -0.0726 0.1927 0.124 Uiso 1 1 calc R
H49C H -0.0676 -0.1156 0.2252 0.124 Uiso 1 1 calc R
C50 C 0.0133(3) -0.0088(2) 0.25153(12) 0.0700(13) Uani 1 1 d .
H50A H 0.0168 0.0363 0.2653 0.105 Uiso 1 1 calc R
H50B H 0.0605 -0.0136 0.2364 0.105 Uiso 1 1 calc R
H50C H 0.0105 -0.0503 0.2678 0.105 Uiso 1 1 calc R
C51 C 0.2815(3) 0.0156(3) 0.04993(12) 0.107(2) Uani 1 1 d .
H51A H 0.3108 -0.0222 0.0371 0.161 Uiso 1 1 calc R
H51B H 0.2438 -0.0073 0.0663 0.161 Uiso 1 1 calc R
H51C H 0.3189 0.0457 0.0634 0.161 Uiso 1 1 calc R
C52 C 0.1876(3) 0.0114(3) 0.00352(14) 0.0978(17) Uani 1 1 d .
H52A H 0.1631 0.0388 -0.0159 0.147 Uiso 1 1 calc R
H52B H 0.1460 -0.0091 0.0187 0.147 Uiso 1 1 calc R
H52C H 0.2201 -0.0279 -0.0063 0.147 Uiso 1 1 calc R
C53 C 0.2887(3) 0.1010(3) 0.00093(13) 0.0879(16) Uani 1 1 d .
H53A H 0.2555 0.1199 -0.0187 0.106 Uiso 1 1 calc R
H53B H 0.3282 0.0674 -0.0095 0.106 Uiso 1 1 calc R
C54 C 0.3320(3) 0.1630(3) 0.01754(12) 0.0779(15) Uani 1 1 d .
H54A H 0.3710 0.1432 0.0347 0.093 Uiso 1 1 calc R
H54B H 0.3622 0.1885 -0.0012 0.093 Uiso 1 1 calc R
C55 C 0.2414(3) 0.2641(3) 0.01051(14) 0.1018(19) Uani 1 1 d .
H55A H 0.2092 0.2999 0.0233 0.153 Uiso 1 1 calc R
H55B H 0.2069 0.2350 -0.0049 0.153 Uiso 1 1 calc R
H55C H 0.2811 0.2893 -0.0040 0.153 Uiso 1 1 calc R
C56 C 0.3313(3) 0.2588(3) 0.06020(14) 0.1035(19) Uani 1 1 d .
H56A H 0.3573 0.2262 0.0772 0.155 Uiso 1 1 calc R
H56B H 0.2982 0.2938 0.0731 0.155 Uiso 1 1 calc R
H56C H 0.3719 0.2848 0.0465 0.155 Uiso 1 1 calc R

loop_
_atom_site_aniso_label
_atom_site_aniso_U_11
_atom_site_aniso_U_22
_atom_site_aniso_U_33
_atom_site_aniso_U_23
_atom_site_aniso_U_13
_atom_site_aniso_U_12
Mg1 0.0312(7) 0.0324(6) 0.0285(7) -0.0001(5) 0.0022(5) 0.0023(6)
Na1 0.0396(9) 0.0402(8) 0.0352(8) 0.0012(7) 0.0064(7) -0.0051(7)
Na2 0.0390(9) 0.0562(9) 0.0363(8) 0.0057(7) 0.0092(7) 0.0046(7)
O1 0.0408(15) 0.0345(13) 0.0283(13) -0.0083(12) 0.0041(11) -0.0043(11)
O2 0.0381(15) 0.0272(13) 0.0352(14) -0.0052(11) 0.0062(12) -0.0012(11)
O3 0.0307(14) 0.0425(14) 0.0284(13) 0.0045(12) 0.0012(11) 0.0078(12)
O4 0.0339(15) 0.0352(13) 0.0312(13) 0.0047(11) -0.0026(12) 0.0010(12)
N1 0.033(2) 0.052(2) 0.050(2) 0.0134(19) -0.0038(16) -0.0077(17)
N2 0.049(2) 0.051(2) 0.0382(18) 0.0051(17) 0.0068(17) 0.0084(17)
N3 0.068(3) 0.065(2) 0.040(2) 0.006(2) 0.016(2) 0.015(2)
N4 0.040(2) 0.078(3) 0.062(2) 0.006(2) 0.011(2) -0.004(2)
C1 0.103(4) 0.050(3) 0.042(3) -0.016(2) 0.024(3) -0.035(3)
C2 0.048(3) 0.035(2) 0.040(2) -0.004(2) 0.005(2) -0.003(2)
C3 0.043(3) 0.036(2) 0.026(2) -0.0068(18) 0.0052(18) -0.004(2)
C4 0.047(3) 0.039(2) 0.040(2) 0.0029(19) 0.005(2) 0.001(2)
C5 0.038(3) 0.062(3) 0.066(3) 0.001(2) 0.011(2) -0.006(2)
C6 0.056(3) 0.050(3) 0.078(3) 0.013(2) 0.023(3) -0.006(3)
C7 0.064(3) 0.038(2) 0.055(3) 0.010(2) 0.012(2) 0.007(2)
C8 0.038(3) 0.046(2) 0.041(2) -0.006(2) 0.0010(19) 0.002(2)
C9 0.065(3) 0.061(3) 0.059(3) -0.001(2) -0.003(2) 0.013(2)
C10 0.101(4) 0.057(3) 0.170(6) 0.017(4) 0.033(4) -0.028(3)
C11 0.056(3) 0.066(3) 0.070(3) -0.011(2) -0.008(2) 0.015(2)
C12 0.048(3) 0.042(2) 0.076(3) -0.013(2) 0.020(2) -0.007(2)
C13 0.030(2) 0.033(2) 0.037(2) 0.0023(19) 0.0027(18) -0.0005(19)
C14 0.034(2) 0.0246(19) 0.032(2) -0.0027(17) -0.0009(18) -0.0030(18)
C15 0.033(2) 0.030(2) 0.035(2) -0.0028(18) 0.0012(19) -0.0016(19)
C16 0.044(3) 0.026(2) 0.060(3) 0.001(2) 0.008(2) 0.0078(19)
C17 0.074(3) 0.031(2) 0.048(3) 0.006(2) 0.022(2) 0.005(2)
C18 0.091(3) 0.035(2) 0.031(2) 0.002(2) 0.008(2) 0.008(2)
C19 0.051(3) 0.029(2) 0.038(2) -0.0024(19) 0.001(2) 0.003(2)
C20 0.057(3) 0.059(3) 0.043(3) 0.001(2) -0.009(2) 0.012(2)
C21 0.131(5) 0.049(3) 0.075(3) 0.008(3) 0.057(3) 0.035(3)
C22 0.080(3) 0.054(3) 0.049(3) 0.003(2) -0.014(2) 0.016(3)
C23 0.038(3) 0.106(4) 0.046(3) 0.028(3) 0.004(2) 0.020(2)
C24 0.034(2) 0.048(2) 0.030(2) -0.003(2) 0.000(2) 0.009(2)
C25 0.034(2) 0.053(3) 0.021(2) -0.0013(19) -0.0015(17) 0.004(2)
C26 0.034(2) 0.049(3) 0.026(2) 0.0063(19) -0.0008(18) 0.005(2)
C27 0.037(3) 0.058(3) 0.031(2) 0.009(2) -0.0007(19) 0.009(2)
C28 0.034(3) 0.074(3) 0.030(2) 0.001(2) -0.0023(19) 0.002(3)
C29 0.047(3) 0.068(3) 0.053(3) -0.012(2) -0.008(2) -0.016(3)
C30 0.042(3) 0.061(3) 0.040(2) -0.015(2) -0.004(2) -0.001(2)
C31 0.040(2) 0.048(3) 0.059(3) 0.013(2) 0.003(2) 0.009(2)
C32 0.036(3) 0.113(4) 0.050(3) 0.012(3) -0.005(2) -0.001(3)
C33 0.059(3) 0.063(3) 0.104(4) -0.039(3) -0.006(3) -0.005(3)
C34 0.040(3) 0.063(3) 0.047(3) 0.022(2) -0.001(2) 0.003(2)
C35 0.038(3) 0.034(2) 0.028(2) -0.0008(18) -0.004(2) 0.0013(19)
C36 0.028(2) 0.043(2) 0.027(2) 0.0019(19) -0.0062(17) 0.0005(18)
C37 0.043(2) 0.042(2) 0.030(2) 0.000(2) -0.0047(18) -0.0012(19)
C38 0.063(3) 0.040(2) 0.040(3) 0.009(2) -0.005(2) -0.008(2)
C39 0.047(3) 0.058(3) 0.038(3) 0.013(2) -0.001(2) -0.003(2)
C40 0.045(3) 0.062(3) 0.028(2) 0.002(2) -0.0012(19) 0.005(2)
C41 0.037(2) 0.044(2) 0.035(2) 0.003(2) -0.0050(19) 0.0031(19)
C42 0.098(4) 0.046(2) 0.041(3) 0.004(2) -0.004(2) -0.005(2)
C43 0.098(4) 0.077(3) 0.046(3) 0.025(3) 0.006(3) -0.011(3)
C44 0.072(3) 0.052(3) 0.041(2) -0.005(2) -0.001(2) 0.009(2)
C45 0.047(3) 0.151(5) 0.085(4) 0.021(4) -0.015(3) -0.015(3)
C46 0.067(4) 0.072(4) 0.159(5) -0.044(4) 0.031(3) -0.011(3)
C47 0.053(3) 0.099(4) 0.080(3) 0.032(3) 0.022(3) -0.002(3)
C48 0.066(3) 0.109(4) 0.053(3) 0.036(3) 0.019(3) 0.017(3)
C49 0.118(4) 0.057(3) 0.074(3) 0.001(3) -0.008(3) 0.013(3)
C50 0.064(3) 0.088(3) 0.058(3) 0.018(3) -0.006(3) 0.014(3)
C51 0.146(5) 0.120(5) 0.055(3) 0.005(3) -0.003(3) 0.077(4)
C52 0.107(4) 0.096(4) 0.091(4) -0.036(3) 0.004(3) 0.021(4)
C53 0.085(4) 0.109(4) 0.070(3) -0.005(3) 0.034(3) 0.024(3)
C54 0.043(3) 0.126(4) 0.065(3) -0.017(3) 0.022(3) -0.007(3)
C55 0.069(4) 0.115(4) 0.122(5) 0.055(4) 0.024(3) 0.001(3)
C56 0.069(4) 0.134(5) 0.108(4) -0.040(4) 0.022(3) -0.035(4)

loop_
_atom_type_symbol
_atom_type_description
_atom_type_scat_dispersion_real
_atom_type_scat_dispersion_imag
_atom_type_scat_source
Mg Mg 0.0486 0.0363 'International Tables Vol C Tables 4.2.6.8 and 6.1.1.4'
Na Na 0.0362 0.0249 'International Tables Vol C Tables 4.2.6.8 and 6.1.1.4'
O O 0.0106 0.0060 'International Tables Vol C Tables 4.2.6.8 and 6.1.1.4'
N N 0.0061 0.0033 'International Tables Vol C Tables 4.2.6.8 and 6.1.1.4'
C C 0.0033 0.0016 'International Tables Vol C Tables 4.2.6.8 and 6.1.1.4'
H H 0.0000 0.0000 'International Tables Vol C Tables 4.2.6.8 and 6.1.1.4'

loop_
_geom_angle_atom_site_label_1
_geom_angle_atom_site_label_2
_geom_angle_atom_site_label_3
_geom_angle
O2 Mg1 O4 121.05(10)
O2 Mg1 O1 92.17(10)
O4 Mg1 O1 118.63(10)
O2 Mg1 O3 118.67(10)
O4 Mg1 O3 93.17(10)
O1 Mg1 O3 115.37(10)
O2 Mg1 Na2 142.73(8)
O4 Mg1 Na2 46.84(7)
O1 Mg1 Na2 125.00(8)
O3 Mg1 Na2 46.99(7)
O2 Mg1 Na1 46.36(7)
O4 Mg1 Na1 142.11(9)
O1 Mg1 Na1 46.48(7)
O3 Mg1 Na1 124.63(8)
Na2 Mg1 Na1 167.70(5)
O2 Na1 O1 76.63(8)
O2 Na1 N1 131.82(11)
O1 Na1 N1 135.42(11)
O2 Na1 N2 128.54(11)
O1 Na1 N2 118.67(10)
N1 Na1 N2 73.78(10)
O2 Na1 Mg1 38.37(6)
O1 Na1 Mg1 38.76(6)
N1 Na1 Mg1 156.24(9)
N2 Na1 Mg1 129.96(9)
O4 Na2 O3 78.47(9)
O4 Na2 N4 125.76(12)
O3 Na2 N4 136.04(12)
O4 Na2 N3 136.44(12)
O3 Na2 N3 113.88(11)
N4 Na2 N3 75.51(13)
O4 Na2 Mg1 39.44(6)
O3 Na2 Mg1 39.53(6)
N4 Na2 Mg1 152.10(11)
N3 Na2 Mg1 132.26(10)
C2 O1 Mg1 120.2(2)
C2 O1 Na1 145.0(2)
Mg1 O1 Na1 94.77(10)
C13 O2 Mg1 127.4(2)
C13 O2 Na1 137.3(2)
Mg1 O2 Na1 95.27(10)
C24 O3 Mg1 123.0(2)
C24 O3 Na2 143.4(2)
Mg1 O3 Na2 93.48(10)
C35 O4 Mg1 124.7(2)
C35 O4 Na2 139.2(2)
Mg1 O4 Na2 93.72(10)
C46 N1 C45 109.2(4)
C46 N1 C47 111.2(4)
C45 N1 C47 106.8(3)
C46 N1 Na1 103.3(2)
C45 N1 Na1 119.1(2)
C47 N1 Na1 107.2(2)
C49 N2 C50 108.6(3)
C49 N2 C48 111.7(4)
C50 N2 C48 107.8(3)
C49 N2 Na1 99.7(2)
C50 N2 Na1 121.5(2)
C48 N2 Na1 107.4(2)
C53 N3 C51 114.2(4)
C53 N3 C52 108.5(4)
C51 N3 C52 107.0(4)
C53 N3 Na2 107.2(3)
C51 N3 Na2 99.4(2)
C52 N3 Na2 120.5(3)
C56 N4 C55 110.6(4)
C56 N4 C54 109.0(4)
C55 N4 C54 110.6(4)
C56 N4 Na2 113.3(3)
C55 N4 Na2 106.7(3)
C54 N4 Na2 106.6(3)
C2 C1 H1A 120.0
C2 C1 H1B 120.0
H1A C1 H1B 120.0
C1 C2 O1 125.1(3)
C1 C2 C3 118.5(3)
O1 C2 C3 116.4(3)
C8 C3 C4 120.2(3)
C8 C3 C2 120.5(3)
C4 C3 C2 119.3(3)
C3 C4 C5 118.8(4)
C3 C4 C9 121.4(3)
C5 C4 C9 119.8(4)
C6 C5 C4 122.3(4)
C6 C5 H5 118.9
C4 C5 H5 118.9
C5 C6 C7 118.1(4)
C5 C6 C10 121.1(4)
C7 C6 C10 120.8(4)
C6 C7 C8 121.7(4)
C6 C7 H7 119.1
C8 C7 H7 119.1
C3 C8 C7 118.8(4)
C3 C8 C11 120.7(3)
C7 C8 C11 120.5(4)
C4 C9 H9A 109.5
C4 C9 H9B 109.5
H9A C9 H9B 109.5
C4 C9 H9C 109.5
H9A C9 H9C 109.5
H9B C9 H9C 109.5
C6 C10 H10A 109.5
C6 C10 H10B 109.5
H10A C10 H10B 109.5
C6 C10 H10C 109.5
H10A C10 H10C 109.5
H10B C10 H10C 109.5
C8 C11 H11A 109.5
C8 C11 H11B 109.5
H11A C11 H11B 109.5
C8 C11 H11C 109.5
H11A C11 H11C 109.5
H11B C11 H11C 109.5
C13 C12 H12A 120.0
C13 C12 H12B 120.0
H12A C12 H12B 120.0
C12 C13 O2 125.1(3)
C12 C13 C14 120.5(3)
O2 C13 C14 114.4(3)
C19 C14 C15 119.7(3)
C19 C14 C13 121.2(3)
C15 C14 C13 119.1(3)
C16 C15 C14 119.3(3)
C16 C15 C20 120.1(3)
C14 C15 C20 120.6(3)
C15 C16 C17 121.7(4)
C15 C16 H16 119.1
C17 C16 H16 119.1
C18 C17 C16 117.9(4)
C18 C17 C21 121.2(4)
C16 C17 C21 120.9(4)
C17 C18 C19 122.3(4)
C17 C18 H18 118.9
C19 C18 H18 118.9
C18 C19 C14 119.1(3)
C18 C19 C22 120.2(3)
C14 C19 C22 120.7(3)
C15 C20 H20A 109.5
C15 C20 H20B 109.5
H20A C20 H20B 109.5
C15 C20 H20C 109.5
H20A C20 H20C 109.5
H20B C20 H20C 109.5
C17 C21 H21A 109.5
C17 C21 H21B 109.5
H21A C21 H21B 109.5
C17 C21 H21C 109.5
H21A C21 H21C 109.5
H21B C21 H21C 109.5
C19 C22 H22A 109.5
C19 C22 H22B 109.5
H22A C22 H22B 109.5
C19 C22 H22C 109.5
H22A C22 H22C 109.5
H22B C22 H22C 109.5
C24 C23 H23A 120.0
C24 C23 H23B 120.0
H23A C23 H23B 120.0
O3 C24 C23 124.0(3)
O3 C24 C25 116.9(3)
C23 C24 C25 119.2(3)
C30 C25 C26 119.5(3)
C30 C25 C24 118.6(3)
C26 C25 C24 121.9(3)
C27 C26 C25 119.4(4)
C27 C26 C31 118.1(3)
C25 C26 C31 122.6(3)
C28 C27 C26 122.3(4)
C28 C27 H27 118.9
C26 C27 H27 118.9
C27 C28 C29 117.6(4)
C27 C28 C32 121.6(4)
C29 C28 C32 120.8(4)
C28 C29 C30 122.5(4)
C28 C29 H29 118.8
C30 C29 H29 118.8
C25 C30 C29 118.7(4)
C25 C30 C33 120.9(4)
C29 C30 C33 120.3(4)
C26 C31 H31A 109.5
C26 C31 H31B 109.5
H31A C31 H31B 109.5
C26 C31 H31C 109.5
H31A C31 H31C 109.5
H31B C31 H31C 109.5
C28 C32 H32A 109.5
C28 C32 H32B 109.5
H32A C32 H32B 109.5
C28 C32 H32C 109.5
H32A C32 H32C 109.5
H32B C32 H32C 109.5
C30 C33 H33A 109.5
C30 C33 H33B 109.5
H33A C33 H33B 109.5
C30 C33 H33C 109.5
H33A C33 H33C 109.5
H33B C33 H33C 109.5
C35 C34 H34A 120.0
C35 C34 H34B 120.0
H34A C34 H34B 120.0
C34 C35 O4 124.2(3)
C34 C35 C36 120.8(3)
O4 C35 C36 115.0(3)
C37 C36 C41 119.5(3)
C37 C36 C35 120.4(3)
C41 C36 C35 120.1(3)
C38 C37 C36 119.5(3)
C38 C37 C42 119.5(3)
C36 C37 C42 121.0(3)
C39 C38 C37 122.1(3)
C39 C38 H38 119.0
C37 C38 H38 119.0
C38 C39 C40 117.9(3)
C38 C39 C43 121.3(4)
C40 C39 C43 120.8(4)
C39 C40 C41 121.8(3)
C39 C40 H40 119.1
C41 C40 H40 119.1
C36 C41 C40 119.2(3)
C36 C41 C44 121.3(3)
C40 C41 C44 119.5(3)
C37 C42 H42A 109.5
C37 C42 H42B 109.5
H42A C42 H42B 109.5
C37 C42 H42C 109.5
H42A C42 H42C 109.5
H42B C42 H42C 109.5
C39 C43 H43A 109.5
C39 C43 H43B 109.5
H43A C43 H43B 109.5
C39 C43 H43C 109.5
H43A C43 H43C 109.5
H43B C43 H43C 109.5
C41 C44 H44A 109.5
C41 C44 H44B 109.5
H44A C44 H44B 109.5
C41 C44 H44C 109.5
H44A C44 H44C 109.5
H44B C44 H44C 109.5
N1 C45 H45A 109.5
N1 C45 H45B 109.5
H45A C45 H45B 109.5
N1 C45 H45C 109.5
H45A C45 H45C 109.5
H45B C45 H45C 109.5
N1 C46 H46A 109.5
N1 C46 H46B 109.5
H46A C46 H46B 109.5
N1 C46 H46C 109.5
H46A C46 H46C 109.5
H46B C46 H46C 109.5
N1 C47 C48 116.0(4)
N1 C47 H47A 108.3
C48 C47 H47A 108.3
N1 C47 H47B 108.3
C48 C47 H47B 108.3
H47A C47 H47B 107.4
C47 C48 N2 114.5(4)
C47 C48 H48A 108.6
N2 C48 H48A 108.6
C47 C48 H48B 108.6
N2 C48 H48B 108.6
H48A C48 H48B 107.6
N2 C49 H49A 109.5
N2 C49 H49B 109.5
H49A C49 H49B 109.5
N2 C49 H49C 109.5
H49A C49 H49C 109.5
H49B C49 H49C 109.5
N2 C50 H50A 109.5
N2 C50 H50B 109.5
H50A C50 H50B 109.5
N2 C50 H50C 109.5
H50A C50 H50C 109.5
H50B C50 H50C 109.5
N3 C51 H51A 109.5
N3 C51 H51B 109.5
H51A C51 H51B 109.5
N3 C51 H51C 109.5
H51A C51 H51C 109.5
H51B C51 H51C 109.5
N3 C52 H52A 109.5
N3 C52 H52B 109.5
H52A C52 H52B 109.5
N3 C52 H52C 109.5
H52A C52 H52C 109.5
H52B C52 H52C 109.5
N3 C53 C54 114.9(4)
N3 C53 H53A 108.6
C54 C53 H53A 108.6
N3 C53 H53B 108.6
C54 C53 H53B 108.6
H53A C53 H53B 107.5
N4 C54 C53 115.5(4)
N4 C54 H54A 108.4
C53 C54 H54A 108.4
N4 C54 H54B 108.4
C53 C54 H54B 108.4
H54A C54 H54B 107.5
N4 C55 H55A 109.5
N4 C55 H55B 109.5
H55A C55 H55B 109.5
N4 C55 H55C 109.5
H55A C55 H55C 109.5
H55B C55 H55C 109.5
N4 C56 H56A 109.5
N4 C56 H56B 109.5
H56A C56 H56B 109.5
N4 C56 H56C 109.5
H56A C56 H56C 109.5
H56B C56 H56C 109.5

loop_
_geom_bond_atom_site_label_1
_geom_bond_atom_site_label_2
_geom_bond_distance
Mg1 O2 1.942(2)
Mg1 O4 1.955(2)
Mg1 O1 1.957(2)
Mg1 O3 1.958(2)
Mg1 Na2 3.0712(16)
Mg1 Na1 3.1151(16)
Na1 O2 2.264(2)
Na1 O1 2.267(2)
Na1 N1 2.481(3)
Na1 N2 2.495(3)
Na2 O4 2.245(3)
Na2 O3 2.250(2)
Na2 N4 2.425(3)
Na2 N3 2.463(3)
O1 C2 1.338(4)
O2 C13 1.338(4)
O3 C24 1.333(4)
O4 C35 1.343(4)
N1 C46 1.442(5)
N1 C45 1.458(5)
N1 C47 1.462(5)
N2 C49 1.458(5)
N2 C50 1.459(5)
N2 C48 1.467(5)
N3 C53 1.441(5)
N3 C51 1.450(5)
N3 C52 1.480(5)
N4 C56 1.457(5)
N4 C55 1.471(5)
N4 C54 1.474(5)
C1 C2 1.335(5)
C1 H1A 0.9500
C1 H1B 0.9500
C2 C3 1.507(5)
C3 C8 1.389(5)
C3 C4 1.390(5)
C4 C5 1.396(5)
C4 C9 1.510(5)
C5 C6 1.368(5)
C5 H5 0.9500
C6 C7 1.381(5)
C6 C10 1.536(6)
C7 C8 1.402(5)
C7 H7 0.9500
C8 C11 1.500(5)
C9 H9A 0.9800
C9 H9B 0.9800
C9 H9C 0.9800
C10 H10A 0.9800
C10 H10B 0.9800
C10 H10C 0.9800
C11 H11A 0.9800
C11 H11B 0.9800
C11 H11C 0.9800
C12 C13 1.324(5)
C12 H12A 0.9500
C12 H12B 0.9500
C13 C14 1.495(4)
C14 C19 1.395(4)
C14 C15 1.397(4)
C15 C16 1.386(5)
C15 C20 1.506(4)
C16 C17 1.388(5)
C16 H16 0.9500
C17 C18 1.377(5)
C17 C21 1.523(5)
C18 C19 1.386(5)
C18 H18 0.9500
C19 C22 1.516(5)
C20 H20A 0.9800
C20 H20B 0.9800
C20 H20C 0.9800
C21 H21A 0.9800
C21 H21B 0.9800
C21 H21C 0.9800
C22 H22A 0.9800
C22 H22B 0.9800
C22 H22C 0.9800
C23 C24 1.334(5)
C23 H23A 0.9500
C23 H23B 0.9500
C24 C25 1.507(5)
C25 C30 1.392(5)
C25 C26 1.397(5)
C26 C27 1.396(5)
C26 C31 1.512(5)
C27 C28 1.364(5)
C27 H27 0.9500
C28 C29 1.385(5)
C28 C32 1.513(5)
C29 C30 1.397(5)
C29 H29 0.9500
C30 C33 1.511(5)
C31 H31A 0.9800
C31 H31B 0.9800
C31 H31C 0.9800
C32 H32A 0.9800
C32 H32B 0.9800
C32 H32C 0.9800
C33 H33A 0.9800
C33 H33B 0.9800
C33 H33C 0.9800
C34 C35 1.330(5)
C34 H34A 0.9500
C34 H34B 0.9500
C35 C36 1.504(5)
C36 C37 1.395(5)
C36 C41 1.396(5)
C37 C38 1.392(5)
C37 C42 1.497(5)
C38 C39 1.380(5)
C38 H38 0.9500
C39 C40 1.382(5)
C39 C43 1.522(5)
C40 C41 1.401(5)
C40 H40 0.9500
C41 C44 1.506(5)
C42 H42A 0.9800
C42 H42B 0.9800
C42 H42C 0.9800
C43 H43A 0.9800
C43 H43B 0.9800
C43 H43C 0.9800
C44 H44A 0.9800
C44 H44B 0.9800
C44 H44C 0.9800
C45 H45A 0.9800
C45 H45B 0.9800
C45 H45C 0.9800
C46 H46A 0.9800
C46 H46B 0.9800
C46 H46C 0.9800
C47 C48 1.463(5)
C47 H47A 0.9900
C47 H47B 0.9900
C48 H48A 0.9900
C48 H48B 0.9900
C49 H49A 0.9800
C49 H49B 0.9800
C49 H49C 0.9800
C50 H50A 0.9800
C50 H50B 0.9800
C50 H50C 0.9800
C51 H51A 0.9800
C51 H51B 0.9800
C51 H51C 0.9800
C52 H52A 0.9800
C52 H52B 0.9800
C52 H52C 0.9800
C53 C54 1.491(6)
C53 H53A 0.9900
C53 H53B 0.9900
C54 H54A 0.9900
C54 H54B 0.9900
C55 H55A 0.9800
C55 H55B 0.9800
C55 H55C 0.9800
C56 H56A 0.9800
C56 H56B 0.9800
C56 H56C 0.9800

loop_
_geom_torsion_atom_site_label_1
_geom_torsion_atom_site_label_2
_geom_torsion_atom_site_label_3
_geom_torsion_atom_site_label_4
_geom_torsion
O4 Mg1 Na1 O2 -86.27(16)
O1 Mg1 Na1 O2 -167.96(14)
O3 Mg1 Na1 O2 98.46(13)
Na2 Mg1 Na1 O2 142.0(3)
O2 Mg1 Na1 O1 167.96(14)
O4 Mg1 Na1 O1 81.69(16)
O3 Mg1 Na1 O1 -93.57(13)
Na2 Mg1 Na1 O1 -50.0(3)
O2 Mg1 Na1 N1 78.3(2)
O4 Mg1 Na1 N1 -8.0(3)
O1 Mg1 Na1 N1 -89.7(2)
O3 Mg1 Na1 N1 176.7(2)
Na2 Mg1 Na1 N1 -139.7(3)
O2 Mg1 Na1 N2 -104.55(15)
O4 Mg1 Na1 N2 169.18(15)
O1 Mg1 Na1 N2 87.49(14)
O3 Mg1 Na1 N2 -6.08(15)
Na2 Mg1 Na1 N2 37.5(3)
O2 Mg1 Na2 O4 -86.28(16)
O1 Mg1 Na2 O4 98.35(13)
O3 Mg1 Na2 O4 -168.09(13)
Na1 Mg1 Na2 O4 141.0(3)
O2 Mg1 Na2 O3 81.81(16)
O4 Mg1 Na2 O3 168.09(13)
O1 Mg1 Na2 O3 -93.56(13)
Na1 Mg1 Na2 O3 -50.9(3)
O2 Mg1 Na2 N4 -15.6(3)
O4 Mg1 Na2 N4 70.7(2)
O1 Mg1 Na2 N4 169.1(2)
O3 Mg1 Na2 N4 -97.4(2)
Na1 Mg1 Na2 N4 -148.2(3)
O2 Mg1 Na2 N3 157.82(17)
O4 Mg1 Na2 N3 -115.90(16)
O1 Mg1 Na2 N3 -17.55(17)
O3 Mg1 Na2 N3 76.01(16)
Na1 Mg1 Na2 N3 25.1(3)
O2 Mg1 O1 C2 173.3(2)
O4 Mg1 O1 C2 45.8(3)
O3 Mg1 O1 C2 -63.4(3)
Na2 Mg1 O1 C2 -9.5(3)
Na1 Mg1 O1 C2 -178.0(3)
O2 Mg1 O1 Na1 -8.69(10)
O4 Mg1 O1 Na1 -136.18(10)
O3 Mg1 O1 Na1 114.64(10)
Na2 Mg1 O1 Na1 168.51(7)
O2 Na1 O1 C2 -175.3(4)
N1 Na1 O1 C2 -38.0(4)
N2 Na1 O1 C2 57.8(4)
Mg1 Na1 O1 C2 177.0(4)
O2 Na1 O1 Mg1 7.65(9)
N1 Na1 O1 Mg1 144.97(14)
N2 Na1 O1 Mg1 -119.21(12)
O4 Mg1 O2 C13 -47.4(3)
O1 Mg1 O2 C13 -173.1(2)
O3 Mg1 O2 C13 66.3(3)
Na2 Mg1 O2 C13 10.7(3)
Na1 Mg1 O2 C13 178.2(3)
O4 Mg1 O2 Na1 134.33(11)
O1 Mg1 O2 Na1 8.70(10)
O3 Mg1 O2 Na1 -111.92(11)
Na2 Mg1 O2 Na1 -167.51(9)
O1 Na1 O2 C13 174.4(3)
N1 Na1 O2 C13 34.0(3)
N2 Na1 O2 C13 -69.5(3)
Mg1 Na1 O2 C13 -177.9(3)
O1 Na1 O2 Mg1 -7.71(9)
N1 Na1 O2 Mg1 -148.04(12)
N2 Na1 O2 Mg1 108.46(13)
O2 Mg1 O3 C24 46.6(3)
O4 Mg1 O3 C24 174.9(2)
O1 Mg1 O3 C24 -61.2(3)
Na2 Mg1 O3 C24 -176.4(3)
Na1 Mg1 O3 C24 -8.0(3)
O2 Mg1 O3 Na2 -136.91(10)
O4 Mg1 O3 Na2 -8.67(10)
O1 Mg1 O3 Na2 115.20(10)
Na1 Mg1 O3 Na2 168.42(7)
O4 Na2 O3 C24 -177.3(3)
N4 Na2 O3 C24 -47.0(4)
N3 Na2 O3 C24 46.8(4)
Mg1 Na2 O3 C24 175.0(4)
O4 Na2 O3 Mg1 7.69(9)
N4 Na2 O3 Mg1 138.04(16)
N3 Na2 O3 Mg1 -128.24(12)
O2 Mg1 O4 C35 -59.4(3)
O1 Mg1 O4 C35 52.8(3)
O3 Mg1 O4 C35 174.1(2)
Na2 Mg1 O4 C35 165.4(3)
Na1 Mg1 O4 C35 -2.0(3)
O2 Mg1 O4 Na2 135.15(11)
O1 Mg1 O4 Na2 -112.58(11)
O3 Mg1 O4 Na2 8.69(10)
Na1 Mg1 O4 Na2 -167.41(9)
O3 Na2 O4 C35 -169.2(3)
N4 Na2 O4 C35 51.5(3)
N3 Na2 O4 C35 -56.6(4)
Mg1 Na2 O4 C35 -161.5(3)
O3 Na2 O4 Mg1 -7.71(9)
N4 Na2 O4 Mg1 -147.02(13)
N3 Na2 O4 Mg1 104.93(16)
O2 Na1 N1 C46 -22.6(3)
O1 Na1 N1 C46 -140.3(3)
N2 Na1 N1 C46 105.0(3)
Mg1 Na1 N1 C46 -77.2(4)
O2 Na1 N1 C45 98.6(3)
O1 Na1 N1 C45 -19.2(4)
N2 Na1 N1 C45 -133.8(3)
Mg1 Na1 N1 C45 44.0(4)
O2 Na1 N1 C47 -140.2(3)
O1 Na1 N1 C47 102.1(3)
N2 Na1 N1 C47 -12.5(3)
Mg1 Na1 N1 C47 165.2(2)
O2 Na1 N2 C49 -125.2(2)
O1 Na1 N2 C49 -29.6(3)
N1 Na1 N2 C49 103.8(3)
Mg1 Na1 N2 C49 -75.0(3)
O2 Na1 N2 C50 -6.3(3)
O1 Na1 N2 C50 89.4(3)
N1 Na1 N2 C50 -137.3(3)
Mg1 Na1 N2 C50 43.9(3)
O2 Na1 N2 C48 118.3(3)
O1 Na1 N2 C48 -146.1(3)
N1 Na1 N2 C48 -12.7(3)
Mg1 Na1 N2 C48 168.5(2)
O4 Na2 N3 C53 115.5(3)
O3 Na2 N3 C53 -146.0(3)
N4 Na2 N3 C53 -11.7(3)
Mg1 Na2 N3 C53 171.5(3)
O4 Na2 N3 C51 -125.4(3)
O3 Na2 N3 C51 -26.9(3)
N4 Na2 N3 C51 107.4(3)
Mg1 Na2 N3 C51 -69.4(3)
O4 Na2 N3 C52 -9.1(4)
O3 Na2 N3 C52 89.4(3)
N4 Na2 N3 C52 -136.3(3)
Mg1 Na2 N3 C52 46.9(4)
O4 Na2 N4 C56 89.3(3)
O3 Na2 N4 C56 -23.8(4)
N3 Na2 N4 C56 -133.3(3)
Mg1 Na2 N4 C56 41.6(4)
O4 Na2 N4 C55 -32.7(3)
O3 Na2 N4 C55 -145.8(3)
N3 Na2 N4 C55 104.7(3)
Mg1 Na2 N4 C55 -80.3(4)
O4 Na2 N4 C54 -150.9(2)
O3 Na2 N4 C54 96.0(3)
N3 Na2 N4 C54 -13.5(3)
Mg1 Na2 N4 C54 161.5(2)
Mg1 O1 C2 C1 -16.0(5)
Na1 O1 C2 C1 167.4(3)
Mg1 O1 C2 C3 165.2(2)
Na1 O1 C2 C3 -11.4(5)
C1 C2 C3 C8 83.9(5)
O1 C2 C3 C8 -97.2(4)
C1 C2 C3 C4 -93.3(4)
O1 C2 C3 C4 85.6(4)
C8 C3 C4 C5 -3.3(5)
C2 C3 C4 C5 173.9(3)
C8 C3 C4 C9 176.9(3)
C2 C3 C4 C9 -5.8(5)
C3 C4 C5 C6 2.1(6)
C9 C4 C5 C6 -178.1(4)
C4 C5 C6 C7 0.9(6)
C4 C5 C6 C10 -179.2(4)
C5 C6 C7 C8 -2.9(6)
C10 C6 C7 C8 177.2(4)
C4 C3 C8 C7 1.4(5)
C2 C3 C8 C7 -175.8(3)
C4 C3 C8 C11 -179.3(3)
C2 C3 C8 C11 3.5(5)
C6 C7 C8 C3 1.8(6)
C6 C7 C8 C11 -177.5(4)
Mg1 O2 C13 C12 -14.5(5)
Na1 O2 C13 C12 162.9(3)
Mg1 O2 C13 C14 163.9(2)
Na1 O2 C13 C14 -18.7(4)
C12 C13 C14 C19 -90.4(4)
O2 C13 C14 C19 91.1(4)
C12 C13 C14 C15 90.5(4)
O2 C13 C14 C15 -88.0(4)
C19 C14 C15 C16 -0.9(5)
C13 C14 C15 C16 178.1(3)
C19 C14 C15 C20 178.0(3)
C13 C14 C15 C20 -2.9(5)
C14 C15 C16 C17 1.0(5)
C20 C15 C16 C17 -178.0(3)
C15 C16 C17 C18 0.1(5)
C15 C16 C17 C21 179.8(4)
C16 C17 C18 C19 -1.2(6)
C21 C17 C18 C19 179.0(4)
C17 C18 C19 C14 1.3(6)
C17 C18 C19 C22 179.4(3)
C15 C14 C19 C18 -0.2(5)
C13 C14 C19 C18 -179.2(3)
C15 C14 C19 C22 -178.3(3)
C13 C14 C19 C22 2.7(5)
Mg1 O3 C24 C23 9.2(5)
Na2 O3 C24 C23 -164.9(3)
Mg1 O3 C24 C25 -169.3(2)
Na2 O3 C24 C25 16.6(5)
O3 C24 C25 C30 68.4(4)
C23 C24 C25 C30 -110.2(4)
O3 C24 C25 C26 -113.8(4)
C23 C24 C25 C26 67.7(5)
C30 C25 C26 C27 2.2(5)
C24 C25 C26 C27 -175.6(3)
C30 C25 C26 C31 -176.6(3)
C24 C25 C26 C31 5.5(5)
C25 C26 C27 C28 -1.1(5)
C31 C26 C27 C28 177.8(3)
C26 C27 C28 C29 -0.7(5)
C26 C27 C28 C32 178.7(3)
C27 C28 C29 C30 1.4(6)
C32 C28 C29 C30 -178.0(3)
C26 C25 C30 C29 -1.5(5)
C24 C25 C30 C29 176.4(3)
C26 C25 C30 C33 -179.6(3)
C24 C25 C30 C33 -1.6(5)
C28 C29 C30 C25 -0.3(6)
C28 C29 C30 C33 177.7(4)
Mg1 O4 C35 C34 -9.6(5)
Na2 O4 C35 C34 147.8(3)
Mg1 O4 C35 C36 170.3(2)
Na2 O4 C35 C36 -32.3(4)
C34 C35 C36 C37 82.6(4)
O4 C35 C36 C37 -97.2(4)
C34 C35 C36 C41 -96.2(4)
O4 C35 C36 C41 83.9(4)
C41 C36 C37 C38 0.2(5)
C35 C36 C37 C38 -178.7(3)
C41 C36 C37 C42 179.6(3)
C35 C36 C37 C42 0.8(5)
C36 C37 C38 C39 0.3(6)
C42 C37 C38 C39 -179.1(4)
C37 C38 C39 C40 -0.8(6)
C37 C38 C39 C43 178.4(4)
C38 C39 C40 C41 0.9(6)
C43 C39 C40 C41 -178.4(3)
C37 C36 C41 C40 -0.1(5)
C35 C36 C41 C40 178.7(3)
C37 C36 C41 C44 -179.8(3)
C35 C36 C41 C44 -1.0(5)
C39 C40 C41 C36 -0.4(5)
C39 C40 C41 C44 179.3(4)
C46 N1 C47 C48 -73.1(5)
C45 N1 C47 C48 167.9(4)
Na1 N1 C47 C48 39.2(5)
N1 C47 C48 N2 -56.3(6)
C49 N2 C48 C47 -69.8(5)
C50 N2 C48 C47 171.0(4)
Na1 N2 C48 C47 38.5(5)
C51 N3 C53 C54 -72.3(5)
C52 N3 C53 C54 168.5(4)
Na2 N3 C53 C54 36.9(5)
C56 N4 C54 C53 161.5(4)
C55 N4 C54 C53 -76.7(5)
Na2 N4 C54 C53 38.9(5)
N3 C53 C54 N4 -55.2(6)
